data_1561031
loop_
_publ_author_name
'Deacy, Arron C.'
'Durr, Christopher B.'
'Kerr, Ryan W. F.'
'Williams, Charlotte K.'

_publ_section_title
;
 Heterodinuclear catalysts Zn(ii)/M and Mg(ii)/M, where M = Na(i), Ca(ii)
 or Cd(ii), for phthalic anhydride/cyclohexene oxide ring opening
 copolymerisation
;
_journal_issue 9
_journal_name_full 'Catalysis Science &amp; Technology'
_journal_page_first 3109
_journal_page_last 3118
_journal_paper_doi 10.1039/D1CY00238D
_journal_volume 11
_journal_year 2021
_chemical_formula_moiety 'C25 H30 Cd I2 Mg N4 O4'
_chemical_formula_sum 'C25 H30 Cd I2 Mg N4 O4'
_chemical_formula_weight 841.04
_space_group_crystal_system monoclinic
_space_group_IT_number 14
_space_group_name_Hall '-P 2ybc'
_space_group_name_H-M_alt 'P 1 21/c 1'
_atom_sites_solution_hydrogens geom
_atom_sites_solution_primary dual
_audit_creation_date 2021-01-18
_audit_creation_method
;
Olex2 1.2
(compiled 2018.05.29 svn.r3508 for OlexSys, GUI svn.r5506)
;
_audit_update_record
;
2021-01-19 deposited with the CCDC.	2021-02-25 downloaded from the CCDC.
;
_cell_angle_alpha 90
_cell_angle_beta 90.981(3)
_cell_angle_gamma 90
_cell_formula_units_Z 4
_cell_length_a 10.7707(3)
_cell_length_b 17.2439(7)
_cell_length_c 19.6341(6)
_cell_measurement_reflns_used 8569
_cell_measurement_temperature 150.01(10)
_cell_measurement_theta_max 28.5110
_cell_measurement_theta_min 1.8910
_cell_volume 3646.1(2)
_computing_cell_refinement 'CrysAlisPro 1.171.39.46e (Rigaku OD, 2018)'
_computing_data_collection 'CrysAlisPro 1.171.39.46e (Rigaku OD, 2018)'
_computing_data_reduction 'CrysAlisPro 1.171.39.46e (Rigaku OD, 2018)'
_computing_molecular_graphics 'Olex2 (Dolomanov et al., 2009)'
_computing_publication_material 'Olex2 (Dolomanov et al., 2009)'
_computing_structure_refinement 'ShelXL (Sheldrick, 2015)'
_computing_structure_solution 'ShelXT (Sheldrick, 2015)'
_diffrn_ambient_environment N~2~
_diffrn_ambient_temperature 150.01(10)
_diffrn_detector 'CCD plate'
_diffrn_detector_area_resol_mean 10.5035
_diffrn_detector_type Atlas
_diffrn_measured_fraction_theta_full 0.999
_diffrn_measured_fraction_theta_max 0.910
_diffrn_measurement_details
;
List of Runs (angles in degrees, time in seconds):

  # Type    Start    End  Width  t~exp~   \w     \q     \k     \f   Frames
#--------------------------------------------------------------------------
  1  \w     36.00 103.00   1.00   75.00    --   21.98-178.00  60.00   67
  2  \w    -15.00 103.00   1.00   75.00    --   21.98  77.00 150.00  118
  3  \w    -97.00 -53.00   1.00   75.00    --  -22.21 -37.00  90.00   44
  4  \w      4.00  95.00   1.00   75.00    --   21.98  77.00-120.00   91
  5  \w    -14.00 100.00   1.00   75.00    --   21.98  77.00  30.00  114
;
_diffrn_measurement_device 'four-circle diffractometer'
_diffrn_measurement_device_type 'SuperNova, Dual, Cu at home/near, Atlas'
_diffrn_measurement_method '\w scans'
_diffrn_orient_matrix_type 'CrysAlisPro convention (1999,Acta A55,543-557)'
_diffrn_orient_matrix_UB_11 0.0036614000
_diffrn_orient_matrix_UB_12 0.0003858000
_diffrn_orient_matrix_UB_13 0.0360848000
_diffrn_orient_matrix_UB_21 0.0014960000
_diffrn_orient_matrix_UB_22 0.0411505000
_diffrn_orient_matrix_UB_23 -0.0003090000
_diffrn_orient_matrix_UB_31 -0.0657358000
_diffrn_orient_matrix_UB_32 0.0009249000
_diffrn_orient_matrix_UB_33 0.0013492000
_diffrn_radiation_monochromator mirror
_diffrn_radiation_probe x-ray
_diffrn_radiation_type MoK\a
_diffrn_radiation_wavelength 0.71073
_diffrn_reflns_av_R_equivalents 0.0663
_diffrn_reflns_av_unetI/netI 0.0675
_diffrn_reflns_Laue_measured_fraction_full 0.999
_diffrn_reflns_Laue_measured_fraction_max 0.910
_diffrn_reflns_limit_h_max 14
_diffrn_reflns_limit_h_min -13
_diffrn_reflns_limit_k_max 22
_diffrn_reflns_limit_k_min -22
_diffrn_reflns_limit_l_max 26
_diffrn_reflns_limit_l_min -26
_diffrn_reflns_number 31683
_diffrn_reflns_point_group_measured_fraction_full 0.999
_diffrn_reflns_point_group_measured_fraction_max 0.910
_diffrn_reflns_theta_full 25.242
_diffrn_reflns_theta_max 29.765
_diffrn_reflns_theta_min 1.891
_diffrn_source 'micro-focus sealed X-ray tube'
_diffrn_source_type 'SuperNova (Mo) X-ray Source'
_exptl_absorpt_coefficient_mu 2.339
_exptl_absorpt_correction_T_max 1.00000
_exptl_absorpt_correction_T_min 0.81605
_exptl_absorpt_correction_type multi-scan
_exptl_absorpt_process_details
;
CrysAlisPro 1.171.39.46e (Rigaku Oxford Diffraction, 2018)
Empirical absorption correction using spherical harmonics,
 implemented in SCALE3 ABSPACK scaling algorithm.
;
_exptl_crystal_colour 'clear light yellow'
_exptl_crystal_colour_lustre clear
_exptl_crystal_colour_modifier light
_exptl_crystal_colour_primary yellow
_exptl_crystal_density_diffrn 1.532
_exptl_crystal_density_method 'not measured'
_exptl_crystal_description rhombohedral
_exptl_crystal_F_000 1624
_exptl_crystal_size_max 0.246
_exptl_crystal_size_mid 0.135
_exptl_crystal_size_min 0.087
_refine_diff_density_max 3.129
_refine_diff_density_min -1.661
_refine_diff_density_rms 0.313
_refine_ls_extinction_method none
_refine_ls_goodness_of_fit_ref 1.041
_refine_ls_hydrogen_treatment constr
_refine_ls_matrix_type full
_refine_ls_number_parameters 340
_refine_ls_number_reflns 9479
_refine_ls_number_restraints 0
_refine_ls_restrained_S_all 1.041
_refine_ls_R_factor_all 0.1102
_refine_ls_R_factor_gt 0.0824
_refine_ls_shift/su_max 0.001
_refine_ls_shift/su_mean 0.000
_refine_ls_structure_factor_coef Fsqd
_refine_ls_weighting_details 'w=1/[\s^2^(Fo^2^)+(0.1775P)^2^+18.5985P] where P=(Fo^2^+2Fc^2^)/3'
_refine_ls_weighting_scheme calc
_refine_ls_wR_factor_gt 0.2613
_refine_ls_wR_factor_ref 0.2868
_reflns_Friedel_coverage 0.000
_reflns_number_gt 6441
_reflns_number_total 9479
_reflns_threshold_expression 'I > 2\s(I)'
_cod_data_source_file d1cy00238d2.cif
_cod_data_source_block 011rwfk20
_cod_depositor_comments 'Adding full bibliography for 1561024--1561035.cif.'
_cod_database_code 1561031
_shelx_shelxl_version_number 2018/3
_chemical_oxdiff_formula C29H40Br2Cd1Mg1N2O2
_shelx_space_group_comment
;
The symmetry employed for this shelxl refinement is uniquely defined
by the following loop, which should always be used as a source of
symmetry information in preference to the above space-group names.
They are only intended as comments.
;
_shelx_estimated_absorpt_t_max 0.822
_shelx_estimated_absorpt_t_min 0.597
_reflns_odcompleteness_completeness 99.97
_reflns_odcompleteness_iscentric 1
_reflns_odcompleteness_theta 27.42
_olex2_refinement_description
;
1. Fixed Uiso
 At 1.2 times of:
  All C(H) groups, All C(H,H) groups
 At 1.5 times of:
  All C(H,H,H) groups
2.a Secondary CH2 refined with riding coordinates:
 C9(H9A,H9B), C13(H13A,H13B)
2.b Aromatic/amide H refined with riding coordinates:
 C8(H8), C5(H5), C17(H17), C16(H16), C7(H7), C14(H14), C18(H18), C6(H6)
2.c Idealised Me refined as rotating group:
 C21(H21A,H21B,H21C), C1(H1A,H1B,H1C), C25(H25A,H25B,H25C), C12(H12A,H12B,
 H12C), C11(H11A,H11B,H11C), C23(H23A,H23B,H23C)
;
_olex2_submission_special_instructions 'No special instructions were received'
_oxdiff_exptl_absorpt_empirical_details
;
Empirical correction (ABSPACK) includes:
- Absorption correction using spherical harmonics
- Frame scaling
- Detector area scaling
;
_oxdiff_exptl_absorpt_empirical_full_max 1.325
_oxdiff_exptl_absorpt_empirical_full_min 0.784

loop_
_space_group_symop_operation_xyz
'x, y, z'
'-x, y+1/2, -z+1/2'
'-x, -y, -z'
'x, -y-1/2, z-1/2'

loop_
_atom_site_label
_atom_site_type_symbol
_atom_site_fract_x
_atom_site_fract_y
_atom_site_fract_z
_atom_site_U_iso_or_equiv
_atom_site_adp_type
_atom_site_occupancy
_atom_site_site_symmetry_order
_atom_site_calc_flag
_atom_site_refinement_flags_posn
_atom_site_refinement_flags_adp
_atom_site_refinement_flags_occupancy
_atom_site_disorder_assembly
_atom_site_disorder_group
I2 I 1.00239(6) 0.42178(5) 0.73595(3) 0.0408(2) Uani 1 1 d . . . . .
I1 I 0.80903(7) 0.38624(4) 0.52123(3) 0.0414(2) Uani 1 1 d . . . . .
Cd1 Cd 0.78692(6) 0.40670(4) 0.65874(3) 0.0302(2) Uani 1 1 d . . . . .
Mg1 Mg 0.5363(3) 0.41724(17) 0.75177(16) 0.0265(6) Uani 1 1 d . . . . .
O2 O 0.6423(6) 0.3340(4) 0.7160(3) 0.0288(13) Uani 1 1 d . . . . .
O3 O 0.6357(6) 0.4902(4) 0.6965(3) 0.0315(14) Uani 1 1 d . . . . .
O4 O 0.8207(7) 0.5533(4) 0.6328(4) 0.0403(16) Uani 1 1 d . . . . .
O1 O 0.8291(6) 0.2571(4) 0.6663(3) 0.0323(14) Uani 1 1 d . . . . .
N0AA N 0.4503(6) 0.3398(4) 0.8193(4) 0.0254(14) Uani 1 1 d . . . . .
N3 N 0.3879(8) 0.4028(5) 0.6728(5) 0.0385(19) Uani 1 1 d . . . . .
N2 N 0.4411(7) 0.5127(5) 0.7948(4) 0.0312(16) Uani 1 1 d . . . . .
N4 N 0.6905(8) 0.4411(5) 0.8361(4) 0.0353(18) Uani 1 1 d . . . . .
C19 C 0.7719(8) 0.5965(5) 0.6835(5) 0.0277(18) Uani 1 1 d . . . . .
C8 C 0.5014(9) 0.2739(5) 0.8340(5) 0.0325(19) Uani 1 1 d . . . . .
H8 H 0.461419 0.244448 0.866682 0.039 Uiso 1 1 calc R . . . .
C5 C 0.6536(9) 0.1703(5) 0.8362(5) 0.0331(19) Uani 1 1 d . . . . .
H5 H 0.611246 0.150943 0.873442 0.040 Uiso 1 1 calc R . . . .
C3 C 0.6747(9) 0.2696(5) 0.7481(5) 0.0302(19) Uani 1 1 d . . . . .
C22 C 0.3108(10) 0.4015(6) 0.6330(5) 0.036(2) Uani 1 1 d . . . . .
C15 C 0.6047(10) 0.6052(6) 0.7632(6) 0.036(2) Uani 1 1 d . . . . .
C9 C 0.3322(8) 0.3572(6) 0.8496(5) 0.0310(19) Uani 1 1 d . . . . .
H9A H 0.316551 0.318532 0.884359 0.037 Uiso 1 1 calc R . . . .
H9B H 0.267897 0.351669 0.814781 0.037 Uiso 1 1 calc R . . . .
C17 C 0.7543(9) 0.7078(6) 0.7567(5) 0.035(2) Uani 1 1 d . . . . .
H17 H 0.785939 0.754561 0.772966 0.043 Uiso 1 1 calc R . . . .
C16 C 0.6456(10) 0.6791(6) 0.7824(5) 0.036(2) Uani 1 1 d . . . . .
H16 H 0.599504 0.708778 0.812360 0.043 Uiso 1 1 calc R . . . .
C24 C 0.7605(9) 0.4846(6) 0.8591(5) 0.0314(19) Uani 1 1 d . . . . .
C10 C 0.3194(8) 0.4377(6) 0.8820(5) 0.0310(19) Uani 1 1 d . . . . .
C7 C 0.8189(9) 0.1586(6) 0.7560(5) 0.035(2) Uani 1 1 d . . . . .
H7 H 0.888245 0.132489 0.740158 0.042 Uiso 1 1 calc R . . . .
C20 C 0.6665(9) 0.5625(5) 0.7155(5) 0.0297(18) Uani 1 1 d . . . . .
C13 C 0.3245(9) 0.5028(6) 0.8281(5) 0.035(2) Uani 1 1 d . . . . .
H13A H 0.261121 0.492560 0.793564 0.041 Uiso 1 1 calc R . . . .
H13B H 0.303261 0.551399 0.849959 0.041 Uiso 1 1 calc R . . . .
C14 C 0.4891(9) 0.5804(5) 0.7956(5) 0.034(2) Uani 1 1 d . . . . .
H14 H 0.446250 0.618272 0.819411 0.041 Uiso 1 1 calc R . . . .
C21 C 0.9249(11) 0.5845(7) 0.5986(6) 0.048(3) Uani 1 1 d . . . . .
H21A H 0.999547 0.571892 0.623705 0.071 Uiso 1 1 calc GR . . . .
H21B H 0.916721 0.639788 0.595441 0.071 Uiso 1 1 calc GR . . . .
H21C H 0.928885 0.562743 0.553698 0.071 Uiso 1 1 calc GR . . . .
C4 C 0.6129(8) 0.2397(6) 0.8062(5) 0.0307(19) Uani 1 1 d . . . . .
C1 C 0.9352(11) 0.2197(7) 0.6416(6) 0.045(3) Uani 1 1 d . . . . .
H1A H 0.966314 0.247828 0.603359 0.068 Uiso 1 1 calc GR . . . .
H1B H 0.913973 0.167880 0.627782 0.068 Uiso 1 1 calc GR . . . .
H1C H 0.997877 0.217701 0.676972 0.068 Uiso 1 1 calc GR . . . .
C25 C 0.8474(11) 0.5398(6) 0.8869(6) 0.044(2) Uani 1 1 d . . . . .
H25A H 0.807850 0.569919 0.921405 0.066 Uiso 1 1 calc GR . . . .
H25B H 0.875055 0.573446 0.851277 0.066 Uiso 1 1 calc GR . . . .
H25C H 0.917291 0.512799 0.906458 0.066 Uiso 1 1 calc GR . . . .
C12 C 0.4211(10) 0.4514(6) 0.9356(5) 0.037(2) Uani 1 1 d . . . . .
H12A H 0.414579 0.413345 0.971035 0.056 Uiso 1 1 calc GR . . . .
H12B H 0.411756 0.502326 0.954712 0.056 Uiso 1 1 calc GR . . . .
H12C H 0.500851 0.447329 0.914879 0.056 Uiso 1 1 calc GR . . . .
C11 C 0.1909(9) 0.4406(7) 0.9144(5) 0.038(2) Uani 1 1 d . . . . .
H11A H 0.127888 0.434180 0.879698 0.056 Uiso 1 1 calc GR . . . .
H11B H 0.180108 0.489812 0.936469 0.056 Uiso 1 1 calc GR . . . .
H11C H 0.184236 0.399781 0.947363 0.056 Uiso 1 1 calc GR . . . .
C18 C 0.8163(9) 0.6685(6) 0.7076(6) 0.037(2) Uani 1 1 d . . . . .
H18 H 0.888466 0.689317 0.689880 0.045 Uiso 1 1 calc R . . . .
C2 C 0.7776(9) 0.2258(6) 0.7250(6) 0.036(2) Uani 1 1 d . . . . .
C6 C 0.7526(10) 0.1305(6) 0.8129(5) 0.037(2) Uani 1 1 d . . . . .
H6 H 0.777241 0.084654 0.834173 0.044 Uiso 1 1 calc R . . . .
C23 C 0.2122(13) 0.3999(8) 0.5808(6) 0.053(3) Uani 1 1 d . . . . .
H23A H 0.243201 0.376759 0.540044 0.080 Uiso 1 1 calc GR . . . .
H23B H 0.185293 0.451934 0.571236 0.080 Uiso 1 1 calc GR . . . .
H23C H 0.143533 0.370097 0.597008 0.080 Uiso 1 1 calc GR . . . .

loop_
_atom_site_aniso_label
_atom_site_aniso_U_11
_atom_site_aniso_U_22
_atom_site_aniso_U_33
_atom_site_aniso_U_23
_atom_site_aniso_U_13
_atom_site_aniso_U_12
I2 0.0241(3) 0.0656(5) 0.0327(4) -0.0014(3) -0.0008(3) -0.0019(3)
I1 0.0435(4) 0.0538(4) 0.0271(3) -0.0007(3) 0.0085(3) -0.0017(3)
Cd1 0.0224(3) 0.0418(4) 0.0267(3) 0.0007(3) 0.0038(3) -0.0006(3)
Mg1 0.0230(14) 0.0299(15) 0.0267(14) 0.0005(12) 0.0052(12) 0.0002(11)
O2 0.024(3) 0.030(3) 0.032(3) -0.002(3) 0.001(3) -0.001(2)
O3 0.028(3) 0.031(3) 0.036(3) -0.001(3) 0.004(3) -0.003(3)
O4 0.028(3) 0.039(4) 0.053(4) 0.007(3) 0.001(3) -0.006(3)
O1 0.032(3) 0.040(4) 0.025(3) -0.004(3) 0.008(3) 0.006(3)
N0AA 0.018(3) 0.032(4) 0.026(3) -0.003(3) -0.001(3) -0.002(3)
N3 0.030(4) 0.047(5) 0.039(5) 0.010(4) 0.002(4) -0.002(4)
N2 0.028(4) 0.036(4) 0.030(4) 0.004(3) 0.001(3) 0.000(3)
N4 0.028(4) 0.045(5) 0.033(4) -0.001(4) 0.001(3) 0.000(4)
C19 0.023(4) 0.034(4) 0.027(4) 0.010(3) -0.003(3) -0.004(3)
C8 0.038(5) 0.025(4) 0.034(5) 0.002(4) 0.001(4) -0.007(4)
C5 0.035(5) 0.031(5) 0.033(5) 0.004(4) 0.001(4) -0.002(4)
C3 0.033(5) 0.027(4) 0.031(4) -0.009(4) -0.005(4) 0.000(3)
C22 0.037(5) 0.039(5) 0.032(5) -0.003(4) 0.006(4) 0.004(4)
C15 0.029(5) 0.038(5) 0.042(6) 0.004(4) -0.003(4) 0.000(4)
C9 0.024(4) 0.041(5) 0.028(4) -0.004(4) 0.004(3) -0.004(4)
C17 0.032(5) 0.034(5) 0.040(5) 0.012(4) -0.004(4) -0.004(4)
C16 0.034(5) 0.032(5) 0.040(5) 0.004(4) -0.004(4) 0.003(4)
C24 0.024(4) 0.040(5) 0.031(4) 0.003(4) 0.005(4) 0.003(4)
C10 0.023(4) 0.047(5) 0.023(4) -0.004(4) 0.001(3) -0.004(4)
C7 0.025(4) 0.034(5) 0.047(6) -0.001(4) -0.004(4) 0.003(4)
C20 0.026(4) 0.036(5) 0.027(4) 0.004(4) -0.005(3) -0.004(4)
C13 0.028(5) 0.048(5) 0.027(4) -0.002(4) 0.004(4) 0.000(4)
C14 0.032(5) 0.031(5) 0.039(5) 0.005(4) 0.000(4) 0.007(4)
C21 0.040(6) 0.059(7) 0.044(6) 0.011(5) 0.015(5) -0.014(5)
C4 0.025(4) 0.035(5) 0.031(5) 0.000(4) -0.004(4) -0.006(3)
C1 0.041(6) 0.051(6) 0.044(6) -0.010(5) 0.013(5) 0.009(5)
C25 0.049(6) 0.043(6) 0.040(6) -0.003(5) -0.008(5) -0.010(5)
C12 0.033(5) 0.050(6) 0.029(5) -0.008(4) 0.003(4) -0.003(4)
C11 0.030(5) 0.051(6) 0.032(5) 0.006(4) 0.012(4) 0.006(4)
C18 0.026(4) 0.034(5) 0.052(6) 0.013(4) -0.008(4) -0.005(4)
C2 0.031(5) 0.035(5) 0.043(5) -0.002(4) 0.010(4) -0.003(4)
C6 0.040(5) 0.030(5) 0.040(5) 0.007(4) -0.008(4) 0.001(4)
C23 0.053(7) 0.078(8) 0.029(5) 0.008(5) 0.005(5) -0.004(6)

loop_
_atom_type_symbol
_atom_type_description
_atom_type_scat_dispersion_real
_atom_type_scat_dispersion_imag
_atom_type_scat_source
C C 0.0033 0.0016 'International Tables Vol C Tables 4.2.6.8 and 6.1.1.4'
H H 0.0000 0.0000 'International Tables Vol C Tables 4.2.6.8 and 6.1.1.4'
Cd Cd -0.8075 1.2024 'International Tables Vol C Tables 4.2.6.8 and 6.1.1.4'
I I -0.4742 1.8119 'International Tables Vol C Tables 4.2.6.8 and 6.1.1.4'
Mg Mg 0.0486 0.0363 'International Tables Vol C Tables 4.2.6.8 and 6.1.1.4'
N N 0.0061 0.0033 'International Tables Vol C Tables 4.2.6.8 and 6.1.1.4'
O O 0.0106 0.0060 'International Tables Vol C Tables 4.2.6.8 and 6.1.1.4'

loop_
_geom_angle_atom_site_label_1
_geom_angle_atom_site_label_2
_geom_angle_atom_site_label_3
_geom_angle
_geom_angle_site_symmetry_1
_geom_angle_site_symmetry_3
_geom_angle_publ_flag
I2 Cd1 Mg1 112.32(6) . . ?
I1 Cd1 I2 117.83(3) . . ?
I1 Cd1 Mg1 129.85(6) . . ?
O2 Cd1 I2 110.60(16) . . ?
O2 Cd1 I1 118.78(16) . . ?
O2 Cd1 Mg1 36.11(16) . . ?
O2 Cd1 O4 136.1(2) . . ?
O2 Cd1 O1 63.6(2) . . ?
O3 Cd1 I2 110.90(17) . . ?
O3 Cd1 I1 118.11(17) . . ?
O3 Cd1 Mg1 36.51(16) . . ?
O3 Cd1 O2 72.3(2) . . ?
O3 Cd1 O4 63.8(2) . . ?
O3 Cd1 O1 135.9(2) . . ?
O4 Cd1 I2 84.10(17) . . ?
O4 Cd1 I1 85.25(18) . . ?
O4 Cd1 Mg1 100.00(17) . . ?
O4 Cd1 O1 160.1(2) . . ?
O1 Cd1 I2 85.33(15) . . ?
O1 Cd1 I1 84.88(14) . . ?
O1 Cd1 Mg1 99.56(15) . . ?
O2 Mg1 Cd1 43.62(19) . . ?
O2 Mg1 O3 86.9(3) . . ?
O2 Mg1 N0AA 91.5(3) . . ?
O2 Mg1 N3 94.8(3) . . ?
O2 Mg1 N2 173.5(3) . . ?
O2 Mg1 N4 88.4(3) . . ?
O3 Mg1 Cd1 43.67(19) . . ?
O3 Mg1 N0AA 172.7(3) . . ?
O3 Mg1 N3 94.4(3) . . ?
O3 Mg1 N2 89.7(3) . . ?
O3 Mg1 N4 83.9(3) . . ?
N0AA Mg1 Cd1 133.5(2) . . ?
N0AA Mg1 N3 92.9(3) . . ?
N0AA Mg1 N2 91.2(3) . . ?
N0AA Mg1 N4 88.9(3) . . ?
N3 Mg1 Cd1 101.2(3) . . ?
N3 Mg1 N4 176.3(4) . . ?
N2 Mg1 Cd1 132.1(2) . . ?
N2 Mg1 N3 91.0(4) . . ?
N2 Mg1 N4 85.7(3) . . ?
N4 Mg1 Cd1 79.9(2) . . ?
Mg1 O2 Cd1 100.3(3) . . ?
C3 O2 Cd1 120.9(6) . . ?
C3 O2 Mg1 126.3(6) . . ?
Mg1 O3 Cd1 99.8(3) . . ?
C20 O3 Cd1 119.8(5) . . ?
C20 O3 Mg1 124.7(6) . . ?
C19 O4 Cd1 109.4(5) . . ?
C19 O4 C21 117.2(8) . . ?
C21 O4 Cd1 124.9(7) . . ?
C1 O1 Cd1 125.0(6) . . ?
C2 O1 Cd1 110.8(5) . . ?
C2 O1 C1 116.3(8) . . ?
C8 N0AA Mg1 120.5(6) . . ?
C8 N0AA C9 117.7(8) . . ?
C9 N0AA Mg1 121.8(6) . . ?
C22 N3 Mg1 174.7(9) . . ?
C13 N2 Mg1 121.5(6) . . ?
C14 N2 Mg1 121.0(7) . . ?
C14 N2 C13 117.3(8) . . ?
C24 N4 Mg1 146.9(8) . . ?
O4 C19 C20 114.7(8) . . ?
O4 C19 C18 126.6(9) . . ?
C18 C19 C20 118.7(9) . . ?
N0AA C8 C4 128.7(9) . . ?
C6 C5 C4 122.3(9) . . ?
O2 C3 C4 124.3(8) . . ?
O2 C3 C2 119.7(9) . . ?
C2 C3 C4 116.1(9) . . ?
N3 C22 C23 179.3(12) . . ?
C16 C15 C14 114.4(9) . . ?
C20 C15 C16 121.2(10) . . ?
C20 C15 C14 124.3(9) . . ?
N0AA C9 C10 116.4(7) . . ?
C18 C17 C16 120.7(10) . . ?
C17 C16 C15 119.7(10) . . ?
N4 C24 C25 179.0(11) . . ?
C9 C10 C13 111.7(8) . . ?
C12 C10 C9 111.0(8) . . ?
C12 C10 C13 109.0(8) . . ?
C12 C10 C11 110.5(8) . . ?
C11 C10 C9 106.9(8) . . ?
C11 C10 C13 107.6(8) . . ?
C2 C7 C6 118.1(9) . . ?
O3 C20 C19 116.9(8) . . ?
O3 C20 C15 124.6(9) . . ?
C15 C20 C19 118.5(9) . . ?
N2 C13 C10 116.0(8) . . ?
N2 C14 C15 127.2(9) . . ?
C5 C4 C8 116.4(8) . . ?
C5 C4 C3 119.9(9) . . ?
C3 C4 C8 123.5(9) . . ?
C17 C18 C19 120.6(9) . . ?
O1 C2 C3 112.4(8) . . ?
C7 C2 O1 124.0(9) . . ?
C7 C2 C3 123.6(9) . . ?
C5 C6 C7 120.1(9) . . ?

loop_
_geom_bond_atom_site_label_1
_geom_bond_atom_site_label_2
_geom_bond_distance
_geom_bond_site_symmetry_2
_geom_bond_publ_flag
I2 Cd1 2.7624(9) . ?
I1 Cd1 2.7373(9) . ?
Cd1 Mg1 3.290(3) . ?
Cd1 O2 2.307(6) . ?
Cd1 O3 2.305(6) . ?
Cd1 O4 2.606(7) . ?
Cd1 O1 2.623(7) . ?
Mg1 O2 1.971(7) . ?
Mg1 O3 1.986(7) . ?
Mg1 N0AA 2.107(8) . ?
Mg1 N3 2.222(10) . ?
Mg1 N2 2.122(8) . ?
Mg1 N4 2.361(9) . ?
O2 C3 1.321(11) . ?
O3 C20 1.343(11) . ?
O4 C19 1.357(13) . ?
O4 C21 1.423(12) . ?
O1 C1 1.406(12) . ?
O1 C2 1.396(12) . ?
N0AA C8 1.293(12) . ?
N0AA C9 1.445(11) . ?
N3 C22 1.130(14) . ?
N2 C13 1.436(12) . ?
N2 C14 1.277(12) . ?
N4 C24 1.150(13) . ?
C19 C20 1.432(12) . ?
C19 C18 1.409(14) . ?
C8 C4 1.452(14) . ?
C5 C4 1.400(13) . ?
C5 C6 1.355(15) . ?
C3 C4 1.428(13) . ?
C3 C2 1.422(13) . ?
C22 C23 1.462(18) . ?
C15 C16 1.399(14) . ?
C15 C20 1.372(15) . ?
C15 C14 1.472(14) . ?
C9 C10 1.534(14) . ?
C17 C16 1.375(14) . ?
C17 C18 1.361(16) . ?
C24 C25 1.435(14) . ?
C10 C13 1.545(14) . ?
C10 C12 1.525(14) . ?
C10 C11 1.534(13) . ?
C7 C2 1.379(14) . ?
C7 C6 1.422(15) . ?

loop_
_smtbx_masks_void_nr
_smtbx_masks_void_average_x
_smtbx_masks_void_average_y
_smtbx_masks_void_average_z
_smtbx_masks_void_volume
_smtbx_masks_void_count_electrons
_smtbx_masks_void_content
1 -0.433 0.500 0.500 510.0 94.2 C6H14.NCCH3
2 -0.011 0.000 0.000 510.0 94.2 C6H14.NCCH3
